data_2101755
loop_
_publ_author_name
'Marsh, R. E.'

_publ_section_title
;
 The perils of <i>Cc</i> revisited
;
_journal_issue 2
_journal_name_full 'Acta Crystallographica Section B'
_journal_page_first 317
_journal_page_last 322
_journal_paper_doi 10.1107/S010876819601381X
_journal_volume 53
_journal_year 1997
_chemical_formula_moiety 'C32 H39 N3 O4 Sr'
_chemical_formula_sum 'C32 H39 N3 O4 Sr'
_space_group_IT_number 15
_symmetry_cell_setting monoclinic
_symmetry_space_group_name_Hall '-C 2yc'
_symmetry_space_group_name_H-M 'C 1 2/c 1'
_audit_creation_method CSD-QUEST3D-V5
_cell_angle_alpha 90
_cell_angle_beta 116.33(3)
_cell_angle_gamma 90
_cell_formula_units_Z 4
_cell_length_a 15.910(9)
_cell_length_b 13.040(4)
_cell_length_c 16.522(7)
_cell_volume 3072(2)
_cod_data_source_file an0533.cif
_cod_data_source_block CSD_CIF_MIF_JUXFUD01
_cod_depositor_comments
;

  Added moiety chemical formula from Marsh (1997) paper. The summary
  chemical formula is calculated from moiety formula using 'AdHocParser'
  (svn://www.crystallography.net/cod-tools/trunk/Formulae/AdHocParser.yp,
  revision 1441.)

  Removing 37 atoms which were symmetric equivalents of the atoms from
  the asymmetric unit.

  Andrius Merkys
  2013-11-06
;
_cod_original_sg_symbol_H-M 'C 2/c'
_cod_database_code 2101755

loop_
_symmetry_equiv_pos_as_xyz
x,y,z
-x,y,1/2-z
1/2+x,1/2+y,z
1/2-x,1/2+y,1/2-z
-x,-y,-z
x,-y,-1/2+z
-1/2-x,-1/2-y,-z
-1/2+x,-1/2-y,-1/2+z

loop_
_atom_site_label
_atom_site_fract_x
_atom_site_fract_y
_atom_site_fract_z
_atom_site_type_symbol
_atom_site_attached_hydrogens
Sr1 .0 .1079 .25 Sr 0
N1 .0876 .1212 .1508 N 0
C1 .1800 .0898 .1832 C 0
C2 .2224 .0020 .2378 C 0
C3 .3188 -.0131 .2694 C 0
C4 .3724 .0543 .2471 C 0
C5 .3320 .1388 .1898 C 0
C6 .2349 .1550 .1578 C 0
C7 .1700 .2322 .1010 C 0
C8 .1772 .3158 .0510 C 0
C9 .0972 .3729 .0006 C 0
C10 .0114 .3498 .0006 C 0
C11 .0032 .2678 .0504 C 0
C12 .0834 .2076 .1006 C 0
N2 .0 .3148 .25 N 3
C13 -.2371 .2114 .1234 C 0
O1 -.1671 .1490 .1150 O 0
C14 -.2107 .0656 .0524 C 0
C15 -.1358 .0020 .0468 C 0
O2 -.0783 -.0416 .1347 O 0
C16 -.0146 -.1179 .1302 C 0
H1 .1856 -.0449 .2529 H 0
H2 .3490 -.0711 .3069 H 0
H3 .4392 .0442 .2710 H 0
H4 .3674 .1831 .1709 H 0
H5 .2365 .3318 .0523 H 0
H6 .1007 .4286 -.0352 H 0
H7 -.0412 .3930 -.0340 H 0
H8 -.0562 .2524 .0494 H 0
H9 -.2919 .2157 .0664 H 0
H10 -.2534 .1816 .1673 H 0
H11 -.2116 .2788 .1426 H 0
H12 -.2535 .0918 -.0054 H 0
H13 -.2449 .0234 .0743 H 0
H14 -.0985 .0452 .0286 H 0
H15 -.1636 -.0510 .0022 H 0
H16 -.0496 -.1687 .0858 H 0
H17 .0304 -.0868 .1142 H 0
H18 .0174 -.1495 .1886 H 0

loop_
_atom_type_symbol
C
H
N
O
Sr
